data_7709610
loop_
_publ_author_name
'K\"ogel, Julius F'
'Sorokin, Denis A.'
'Scott, Martin'
'Harms, Klaus'
'Himmel, Daniel'
'Krossing, Ingo'
'Sundermeyer, J\"org'

_publ_section_title
;
 Lewis Acid-Base Adducts of Al(N(C6F5)2)3 and Ga(N(C6F5)2)3 -- Structural
 Features and Adduct Formation Enthalpies
;
_journal_name_full 'Dalton Transactions'
_journal_paper_doi 10.1039/D2DT00003B
_journal_year 2022
_chemical_formula_moiety 'C41 H9 F30 Ga1 N4'
_chemical_formula_sum 'C41 H9 F30 Ga N4'
_chemical_formula_weight 1197.24
_chemical_name_systematic 'Ga(N(C6F5)2)3 x CNtBu'
_chemical_properties_physical Air-sensitive,Moisture-sensitive
_space_group_IT_number 2
_space_group_name_Hall '-P 1'
_space_group_name_H-M_alt 'P -1'
_symmetry_cell_setting triclinic
_symmetry_space_group_name_Hall '-P 1'
_symmetry_space_group_name_H-M 'P -1'
_atom_sites_solution_hydrogens geom
_atom_sites_solution_primary direct
_atom_sites_solution_secondary difmap
_audit_block_doi 10.5517/ccdc.csd.cc25jrl2
_audit_creation_method SHELXL-97
_audit_update_record
;
2020-06-24 deposited with the CCDC.	2022-02-25 downloaded from the CCDC.
;
_cell_angle_alpha 76.581(3)
_cell_angle_beta 83.893(3)
_cell_angle_gamma 61.802(3)
_cell_formula_units_Z 2
_cell_length_a 11.0023(4)
_cell_length_b 11.1257(5)
_cell_length_c 19.8025(8)
_cell_measurement_reflns_used 17674
_cell_measurement_temperature 100(2)
_cell_measurement_theta_max 27.175
_cell_measurement_theta_min 2.1
_cell_volume 2077.97(16)
_computing_cell_refinement 'STOE X-AREA'
_computing_data_collection 'STOE X-AREA'
_computing_data_reduction 'STOE X-RED'
_computing_molecular_graphics 'Ortep-3 for Windows (Farrugia, 1997)'
_computing_publication_material 'WinGX publication routines (Farrugia, 1999)'
_computing_structure_refinement 'SHELXL-97 (Sheldrick, 2008)'
_computing_structure_solution 'SIR92 (Giacovazzo et al, 1993)'
_diffrn_ambient_temperature 100(2)
_diffrn_detector_area_resol_mean 6.67
_diffrn_measured_fraction_theta_full 1.000
_diffrn_measured_fraction_theta_max 0.993
_diffrn_measurement_device_type 'STOE IPDS 2T'
_diffrn_measurement_method 'rotation method'
_diffrn_radiation_monochromator graphite
_diffrn_radiation_source 'fine-focus sealed tube'
_diffrn_radiation_type MoK\a
_diffrn_radiation_wavelength 0.71073
_diffrn_reflns_av_R_equivalents 0.0452
_diffrn_reflns_av_sigmaI/netI 0.0622
_diffrn_reflns_limit_h_max 13
_diffrn_reflns_limit_h_min -13
_diffrn_reflns_limit_k_max 14
_diffrn_reflns_limit_k_min -14
_diffrn_reflns_limit_l_max 25
_diffrn_reflns_limit_l_min -22
_diffrn_reflns_number 25604
_diffrn_reflns_theta_full 25.00
_diffrn_reflns_theta_max 26.76
_diffrn_reflns_theta_min 2.10
_exptl_absorpt_coefficient_mu 0.837
_exptl_absorpt_correction_T_max 0.9015
_exptl_absorpt_correction_T_min 0.8675
_exptl_absorpt_correction_type multi-scan
_exptl_absorpt_process_details
;
Department of Chemistry
University of Anywhere
Sometown
Somewhere, UK
;
_exptl_crystal_colour colourless
_exptl_crystal_density_diffrn 1.913
_exptl_crystal_density_method 'not measured'
_exptl_crystal_description prism
_exptl_crystal_F_000 1168
_exptl_crystal_recrystallization_method 'Re-crystallisation from solvent: Toluene'
_exptl_crystal_size_max 0.36
_exptl_crystal_size_mid 0.08
_exptl_crystal_size_min 0.05
_refine_diff_density_max 0.471
_refine_diff_density_min -0.585
_refine_diff_density_rms 0.055
_refine_ls_extinction_method none
_refine_ls_goodness_of_fit_ref 0.860
_refine_ls_hydrogen_treatment constr
_refine_ls_matrix_type full
_refine_ls_number_parameters 683
_refine_ls_number_reflns 8782
_refine_ls_number_restraints 18
_refine_ls_restrained_S_all 0.880
_refine_ls_R_factor_all 0.0565
_refine_ls_R_factor_gt 0.0323
_refine_ls_shift/su_max 0.000
_refine_ls_shift/su_mean 0.000
_refine_ls_structure_factor_coef Fsqd
_refine_ls_weighting_details 'calc w=1/[\s^2^(Fo^2^)+(0.0274P)^2^+0.0000P] where P=(Fo^2^+2Fc^2^)/3'
_refine_ls_weighting_scheme calc
_refine_ls_wR_factor_gt 0.0571
_refine_ls_wR_factor_ref 0.0610
_reflns_number_gt 6266
_reflns_number_total 8782
_reflns_threshold_expression >2\s(I)
_cod_data_source_file d2dt00003b2.cif
_cod_data_source_block jfk416
_cod_original_cell_volume 2077.97(15)
_cod_database_code 7709610

loop_
_symmetry_equiv_pos_as_xyz
'x, y, z'
'-x, -y, -z'

loop_
_atom_site_label
_atom_site_type_symbol
_atom_site_fract_x
_atom_site_fract_y
_atom_site_fract_z
_atom_site_U_iso_or_equiv
_atom_site_adp_type
_atom_site_occupancy
_atom_site_symmetry_multiplicity
_atom_site_calc_flag
_atom_site_refinement_flags
_atom_site_disorder_assembly
_atom_site_disorder_group
C1 C 0.3086(2) 0.4210(2) 0.36237(12) 0.0177(5) Uani 1 1 d . . .
C2 C 0.4233(2) 0.3311(2) 0.40435(12) 0.0214(5) Uani 1 1 d . . .
C3 C 0.5044(2) 0.3763(2) 0.42863(13) 0.0250(5) Uani 1 1 d . . .
C4 C 0.4721(2) 0.5151(3) 0.40969(13) 0.0250(5) Uani 1 1 d . . .
C5 C 0.3582(2) 0.6079(2) 0.36952(13) 0.0219(5) Uani 1 1 d . . .
C6 C 0.2775(2) 0.5611(2) 0.34607(12) 0.0189(5) Uani 1 1 d . . .
C7 C 0.1482(2) 0.3301(2) 0.38602(12) 0.0182(5) Uani 1 1 d . . .
C8 C 0.0323(2) 0.4281(2) 0.41370(12) 0.0199(5) Uani 1 1 d . . .
C9 C -0.0510(2) 0.3915(2) 0.46202(13) 0.0220(5) Uani 1 1 d . . .
C10 C -0.0199(2) 0.2534(3) 0.48508(13) 0.0243(5) Uani 1 1 d . . .
C11 C 0.0936(2) 0.1533(2) 0.45893(12) 0.0227(5) Uani 1 1 d . . .
C12 C 0.1759(2) 0.1913(2) 0.41011(12) 0.0212(5) Uani 1 1 d . . .
C13 C 0.4870(2) 0.3586(2) 0.15451(12) 0.0171(5) Uani 1 1 d . . .
C14 C 0.6175(2) 0.2794(2) 0.18442(12) 0.0202(5) Uani 1 1 d . . .
C15 C 0.7335(2) 0.2143(2) 0.14584(13) 0.0232(5) Uani 1 1 d . . .
C16 C 0.7226(2) 0.2283(2) 0.07584(13) 0.0250(5) Uani 1 1 d . . .
C17 C 0.5948(3) 0.3074(2) 0.04439(13) 0.0245(5) Uani 1 1 d . . .
C18 C 0.4806(2) 0.3708(2) 0.08355(12) 0.0201(5) Uani 1 1 d . . .
C19 C 0.3025(2) 0.5702(2) 0.17550(12) 0.0174(5) Uani 1 1 d . . .
C20 C 0.3754(2) 0.6446(2) 0.17528(12) 0.0198(5) Uani 1 1 d . . .
C21 C 0.3165(2) 0.7872(2) 0.15391(13) 0.0222(5) Uani 1 1 d . . .
C22 C 0.1803(2) 0.8622(2) 0.13454(13) 0.0216(5) Uani 1 1 d . . .
C23 C 0.1034(2) 0.7927(2) 0.13708(13) 0.0216(5) Uani 1 1 d . . .
C24 C 0.1643(2) 0.6504(2) 0.15726(12) 0.0191(5) Uani 1 1 d . . .
C25 C 0.1647(2) 0.2725(2) 0.14000(13) 0.0222(5) Uani 1 1 d . . .
C26 C 0.2856(2) 0.2057(2) 0.10437(13) 0.0258(5) Uani 1 1 d . . .
C27 C 0.2892(3) 0.2032(3) 0.03493(14) 0.0325(6) Uani 1 1 d . . .
C28 C 0.1681(3) 0.2640(3) -0.00197(14) 0.0343(6) Uani 1 1 d . . .
C29 C 0.0457(3) 0.3275(3) 0.03138(14) 0.0321(6) Uani 1 1 d . . .
C30 C 0.0440(2) 0.3344(2) 0.10012(14) 0.0264(5) Uani 1 1 d . . .
C31 C 0.0697(2) 0.2424(2) 0.25267(12) 0.0180(5) Uani 1 1 d . . .
C32 C -0.0496(2) 0.3401(2) 0.27807(13) 0.0212(5) Uani 1 1 d . . .
C33 C -0.1407(2) 0.3027(2) 0.31947(13) 0.0228(5) Uani 1 1 d . . .
C34 C -0.1141(2) 0.1657(2) 0.33597(13) 0.0232(5) Uani 1 1 d . . .
C35 C 0.0033(2) 0.0660(2) 0.31202(13) 0.0218(5) Uani 1 1 d . . .
C36 C 0.0939(2) 0.1046(2) 0.27116(12) 0.0201(5) Uani 1 1 d . . .
C37 C 0.4615(2) 0.1232(2) 0.27354(13) 0.0219(5) Uani 1 1 d . . .
C38 C 0.6604(2) -0.1296(3) 0.31170(14) 0.0417(5) Uani 1 1 d D . .
N1 N 0.23007(18) 0.37097(18) 0.33523(10) 0.0181(4) Uani 1 1 d . . .
N2 N 0.36679(17) 0.42289(18) 0.19394(10) 0.0166(4) Uani 1 1 d . . .
N3 N 0.16380(18) 0.27940(18) 0.21009(10) 0.0191(4) Uani 1 1 d . . .
N4 N 0.54915(19) 0.0135(2) 0.28939(11) 0.0246(4) Uani 1 1 d . A .
F1 F 0.45795(13) 0.19457(13) 0.42226(8) 0.0291(3) Uani 1 1 d . . .
F2 F 0.61393(13) 0.28632(15) 0.46906(8) 0.0338(3) Uani 1 1 d . . .
F3 F 0.55212(14) 0.55964(15) 0.43184(8) 0.0329(3) Uani 1 1 d . . .
F4 F 0.32628(14) 0.74329(14) 0.35238(8) 0.0296(3) Uani 1 1 d . . .
F5 F 0.16622(12) 0.65492(12) 0.30757(7) 0.0221(3) Uani 1 1 d . . .
F6 F -0.00225(13) 0.56385(13) 0.39276(7) 0.0247(3) Uani 1 1 d . . .
F7 F -0.16329(13) 0.49109(14) 0.48623(7) 0.0280(3) Uani 1 1 d . . .
F8 F -0.10055(14) 0.21853(14) 0.53208(7) 0.0322(3) Uani 1 1 d . . .
F9 F 0.12529(14) 0.01837(13) 0.48003(8) 0.0333(3) Uani 1 1 d . . .
F10 F 0.28420(13) 0.08995(13) 0.38498(7) 0.0265(3) Uani 1 1 d . . .
F11 F 0.63292(12) 0.26570(14) 0.25259(7) 0.0246(3) Uani 1 1 d . . .
F12 F 0.85783(13) 0.13956(14) 0.17711(8) 0.0323(3) Uani 1 1 d . . .
F13 F 0.83449(14) 0.16581(14) 0.03800(8) 0.0358(4) Uani 1 1 d . . .
F14 F 0.58213(15) 0.31952(15) -0.02376(7) 0.0334(3) Uani 1 1 d . . .
F15 F 0.35708(13) 0.44563(13) 0.05134(7) 0.0249(3) Uani 1 1 d . . .
F16 F 0.50884(12) 0.57513(13) 0.19484(8) 0.0279(3) Uani 1 1 d . . .
F17 F 0.39269(13) 0.85337(14) 0.15141(8) 0.0326(4) Uani 1 1 d . . .
F18 F 0.12261(14) 1.00110(13) 0.11249(8) 0.0313(3) Uani 1 1 d . . .
F19 F -0.03045(13) 0.86535(13) 0.11873(8) 0.0321(3) Uani 1 1 d . . .
F20 F 0.08736(12) 0.58455(13) 0.15882(8) 0.0258(3) Uani 1 1 d . . .
F21 F 0.40648(13) 0.14018(15) 0.13955(8) 0.0312(3) Uani 1 1 d . . .
F22 F 0.41074(17) 0.14110(19) 0.00392(9) 0.0495(4) Uani 1 1 d . . .
F23 F 0.17122(19) 0.26226(18) -0.06953(8) 0.0497(4) Uani 1 1 d . . .
F24 F -0.07372(16) 0.38823(16) -0.00395(8) 0.0430(4) Uani 1 1 d . . .
F25 F -0.07902(14) 0.40365(14) 0.12892(8) 0.0339(3) Uani 1 1 d . . .
F26 F -0.07886(13) 0.47487(13) 0.26264(8) 0.0285(3) Uani 1 1 d . . .
F27 F -0.25550(13) 0.40080(14) 0.34248(8) 0.0327(3) Uani 1 1 d . . .
F28 F -0.20304(13) 0.12906(14) 0.37525(7) 0.0310(3) Uani 1 1 d . . .
F29 F 0.02819(14) -0.06742(13) 0.32749(8) 0.0313(3) Uani 1 1 d . . .
F30 F 0.20872(13) 0.00576(13) 0.24879(7) 0.0261(3) Uani 1 1 d . . .
Ga1 Ga 0.28826(2) 0.31551(3) 0.249655(14) 0.01580(6) Uani 1 1 d . . .
C39A C 0.6110(6) -0.2313(5) 0.3055(4) 0.0417(5) Uani 0.517(6) 1 d PD A 1
H39A H 0.5283 -0.2152 0.3339 0.063 Uiso 0.517(6) 1 calc PR A 1
H39B H 0.6835 -0.3266 0.3216 0.063 Uiso 0.517(6) 1 calc PR A 1
H39C H 0.5888 -0.2184 0.2569 0.063 Uiso 0.517(6) 1 calc PR A 1
C40A C 0.6936(6) -0.1388(6) 0.3870(2) 0.0417(5) Uani 0.517(6) 1 d PD A 1
H40A H 0.7301 -0.0739 0.3874 0.063 Uiso 0.517(6) 1 calc PR A 1
H40B H 0.7624 -0.2340 0.4066 0.063 Uiso 0.517(6) 1 calc PR A 1
H40C H 0.6093 -0.1142 0.4149 0.063 Uiso 0.517(6) 1 calc PR A 1
C41A C 0.7869(6) -0.1400(8) 0.2691(5) 0.0417(5) Uani 0.517(6) 1 d PD A 1
H41A H 0.7706 -0.1341 0.2205 0.063 Uiso 0.517(6) 1 calc PR A 1
H41B H 0.8666 -0.2293 0.2869 0.063 Uiso 0.517(6) 1 calc PR A 1
H41C H 0.8050 -0.0634 0.2724 0.063 Uiso 0.517(6) 1 calc PR A 1
C39B C 0.6224(6) -0.2182(6) 0.2770(4) 0.0417(5) Uani 0.483(6) 1 d PD A 2
H39D H 0.5292 -0.2039 0.2908 0.063 Uiso 0.483(6) 1 calc PR A 2
H39E H 0.6882 -0.3169 0.2916 0.063 Uiso 0.483(6) 1 calc PR A 2
H39F H 0.6259 -0.1899 0.2264 0.063 Uiso 0.483(6) 1 calc PR A 2
C40B C 0.6500(6) -0.1705(6) 0.3896(2) 0.0417(5) Uani 0.483(6) 1 d PD A 2
H40D H 0.6692 -0.1112 0.4119 0.063 Uiso 0.483(6) 1 calc PR A 2
H40E H 0.7172 -0.2682 0.4057 0.063 Uiso 0.483(6) 1 calc PR A 2
H40F H 0.5568 -0.1585 0.4019 0.063 Uiso 0.483(6) 1 calc PR A 2
C41B C 0.7918(6) -0.1331(9) 0.2784(5) 0.0417(5) Uani 0.483(6) 1 d PD A 2
H41D H 0.7745 -0.0872 0.2292 0.063 Uiso 0.483(6) 1 calc PR A 2
H41E H 0.8631 -0.2301 0.2823 0.063 Uiso 0.483(6) 1 calc PR A 2
H41F H 0.8230 -0.0841 0.3019 0.063 Uiso 0.483(6) 1 calc PR A 2

loop_
_atom_site_aniso_label
_atom_site_aniso_U_11
_atom_site_aniso_U_22
_atom_site_aniso_U_33
_atom_site_aniso_U_23
_atom_site_aniso_U_13
_atom_site_aniso_U_12
C1 0.0173(11) 0.0225(11) 0.0141(13) -0.0056(10) 0.0060(9) -0.0101(10)
C2 0.0217(12) 0.0204(12) 0.0191(14) -0.0033(10) 0.0047(10) -0.0086(10)
C3 0.0150(11) 0.0317(13) 0.0210(14) -0.0068(11) 0.0028(10) -0.0050(10)
C4 0.0220(12) 0.0377(14) 0.0239(15) -0.0145(11) 0.0056(10) -0.0183(11)
C5 0.0258(12) 0.0211(12) 0.0215(14) -0.0068(10) 0.0063(10) -0.0133(10)
C6 0.0168(11) 0.0233(12) 0.0141(13) -0.0031(10) 0.0027(9) -0.0083(10)
C7 0.0194(11) 0.0214(11) 0.0137(13) -0.0023(9) 0.0005(9) -0.0101(10)
C8 0.0206(11) 0.0198(11) 0.0194(14) -0.0015(10) 0.0002(9) -0.0106(10)
C9 0.0186(11) 0.0269(12) 0.0212(14) -0.0098(11) 0.0040(10) -0.0097(10)
C10 0.0264(13) 0.0345(13) 0.0177(14) -0.0023(11) 0.0044(10) -0.0209(11)
C11 0.0268(12) 0.0205(12) 0.0208(14) 0.0014(10) 0.0009(10) -0.0136(10)
C12 0.0187(11) 0.0204(11) 0.0211(14) -0.0036(10) 0.0027(10) -0.0072(10)
C13 0.0175(11) 0.0146(10) 0.0192(13) -0.0029(9) 0.0035(9) -0.0085(9)
C14 0.0233(12) 0.0212(11) 0.0179(14) -0.0024(10) 0.0019(10) -0.0127(10)
C15 0.0156(11) 0.0214(12) 0.0286(15) -0.0032(10) 0.0030(10) -0.0068(10)
C16 0.0248(12) 0.0213(12) 0.0256(15) -0.0073(10) 0.0125(11) -0.0093(10)
C17 0.0360(14) 0.0213(12) 0.0164(14) -0.0037(10) 0.0062(11) -0.0149(11)
C18 0.0217(12) 0.0163(11) 0.0205(14) -0.0005(10) -0.0023(10) -0.0083(10)
C19 0.0209(11) 0.0186(11) 0.0137(12) -0.0049(9) 0.0050(9) -0.0102(9)
C20 0.0164(11) 0.0231(12) 0.0203(13) -0.0089(10) 0.0057(9) -0.0087(10)
C21 0.0271(12) 0.0239(12) 0.0236(14) -0.0101(10) 0.0089(10) -0.0177(11)
C22 0.0269(12) 0.0142(11) 0.0223(14) -0.0042(10) 0.0041(10) -0.0091(10)
C23 0.0181(11) 0.0186(11) 0.0235(14) -0.0033(10) -0.0008(10) -0.0051(10)
C24 0.0200(11) 0.0204(11) 0.0191(13) -0.0040(9) 0.0016(9) -0.0116(10)
C25 0.0299(13) 0.0199(11) 0.0233(14) -0.0043(10) 0.0030(10) -0.0174(10)
C26 0.0288(13) 0.0278(13) 0.0279(15) -0.0091(11) 0.0026(11) -0.0177(11)
C27 0.0406(15) 0.0374(15) 0.0298(16) -0.0176(12) 0.0137(13) -0.0242(13)
C28 0.0559(18) 0.0397(15) 0.0215(16) -0.0058(12) 0.0013(13) -0.0341(14)
C29 0.0424(16) 0.0289(13) 0.0312(17) 0.0003(12) -0.0083(13) -0.0226(13)
C30 0.0284(13) 0.0200(12) 0.0311(16) -0.0011(11) -0.0006(11) -0.0132(11)
C31 0.0170(11) 0.0203(11) 0.0191(13) -0.0038(10) -0.0007(9) -0.0104(9)
C32 0.0204(11) 0.0184(11) 0.0253(14) -0.0034(10) -0.0021(10) -0.0095(10)
C33 0.0156(11) 0.0247(12) 0.0267(15) -0.0088(10) 0.0031(10) -0.0072(10)
C34 0.0241(12) 0.0304(13) 0.0196(14) -0.0017(10) 0.0005(10) -0.0178(11)
C35 0.0273(13) 0.0172(11) 0.0226(14) -0.0019(10) -0.0026(10) -0.0121(10)
C36 0.0167(11) 0.0200(11) 0.0215(14) -0.0055(10) -0.0002(9) -0.0061(9)
C37 0.0205(12) 0.0210(12) 0.0227(14) -0.0027(10) 0.0040(10) -0.0100(11)
C38 0.0258(8) 0.0237(8) 0.0606(14) 0.0052(9) 0.0057(9) -0.0065(6)
N1 0.0179(9) 0.0202(9) 0.0170(11) -0.0032(8) 0.0043(8) -0.0105(8)
N2 0.0136(9) 0.0158(9) 0.0176(11) -0.0026(8) 0.0021(8) -0.0052(8)
N3 0.0185(9) 0.0200(9) 0.0202(11) -0.0043(8) 0.0038(8) -0.0108(8)
N4 0.0201(10) 0.0218(11) 0.0279(13) -0.0009(9) 0.0036(9) -0.0090(9)
F1 0.0277(7) 0.0201(7) 0.0321(9) -0.0015(6) -0.0039(6) -0.0061(6)
F2 0.0217(7) 0.0386(8) 0.0325(9) -0.0078(7) -0.0074(6) -0.0053(6)
F3 0.0268(7) 0.0473(9) 0.0354(9) -0.0177(7) 0.0020(6) -0.0221(7)
F4 0.0326(8) 0.0265(7) 0.0360(9) -0.0078(6) 0.0038(6) -0.0188(6)
F5 0.0210(7) 0.0191(6) 0.0235(8) -0.0022(6) -0.0004(6) -0.0079(5)
F6 0.0241(7) 0.0187(6) 0.0282(8) -0.0046(6) 0.0049(6) -0.0085(6)
F7 0.0235(7) 0.0334(8) 0.0277(9) -0.0121(6) 0.0101(6) -0.0131(6)
F8 0.0332(8) 0.0383(8) 0.0278(9) -0.0041(7) 0.0130(6) -0.0224(7)
F9 0.0379(8) 0.0222(7) 0.0366(10) 0.0020(6) 0.0068(7) -0.0163(7)
F10 0.0239(7) 0.0181(7) 0.0324(9) -0.0045(6) 0.0076(6) -0.0074(6)
F11 0.0206(7) 0.0326(7) 0.0181(8) -0.0033(6) -0.0015(6) -0.0109(6)
F12 0.0148(7) 0.0352(8) 0.0375(10) -0.0052(7) 0.0010(6) -0.0054(6)
F13 0.0303(8) 0.0327(8) 0.0342(9) -0.0108(7) 0.0179(7) -0.0082(7)
F14 0.0458(9) 0.0331(8) 0.0163(8) -0.0065(6) 0.0076(7) -0.0151(7)
F15 0.0259(7) 0.0258(7) 0.0200(8) -0.0013(6) -0.0048(6) -0.0099(6)
F16 0.0169(7) 0.0263(7) 0.0423(10) -0.0110(7) -0.0009(6) -0.0096(6)
F17 0.0288(7) 0.0265(7) 0.0523(11) -0.0148(7) 0.0094(7) -0.0196(6)
F18 0.0306(8) 0.0143(7) 0.0453(10) -0.0039(6) 0.0042(7) -0.0092(6)
F19 0.0223(7) 0.0185(7) 0.0484(10) 0.0007(6) -0.0088(7) -0.0054(6)
F20 0.0195(7) 0.0197(7) 0.0387(9) -0.0005(6) -0.0047(6) -0.0110(6)
F21 0.0238(7) 0.0404(8) 0.0339(9) -0.0193(7) 0.0070(6) -0.0147(7)
F22 0.0501(10) 0.0702(12) 0.0402(11) -0.0335(9) 0.0186(8) -0.0314(9)
F23 0.0768(12) 0.0630(11) 0.0245(10) -0.0130(8) 0.0010(8) -0.0431(10)
F24 0.0511(10) 0.0433(9) 0.0337(10) 0.0061(8) -0.0199(8) -0.0235(8)
F25 0.0273(8) 0.0316(8) 0.0341(9) -0.0010(7) -0.0053(7) -0.0081(7)
F26 0.0261(7) 0.0170(7) 0.0396(9) -0.0063(6) 0.0046(6) -0.0084(6)
F27 0.0191(7) 0.0311(8) 0.0429(10) -0.0113(7) 0.0104(6) -0.0081(6)
F28 0.0281(7) 0.0400(8) 0.0293(9) -0.0022(7) 0.0069(6) -0.0228(7)
F29 0.0379(8) 0.0220(7) 0.0373(9) -0.0024(6) 0.0032(7) -0.0188(7)
F30 0.0266(7) 0.0189(7) 0.0299(9) -0.0073(6) 0.0064(6) -0.0085(6)
Ga1 0.01423(12) 0.01443(12) 0.01742(14) -0.00218(10) 0.00204(10) -0.00648(10)
C39A 0.0258(8) 0.0237(8) 0.0606(14) 0.0052(9) 0.0057(9) -0.0065(6)
C40A 0.0258(8) 0.0237(8) 0.0606(14) 0.0052(9) 0.0057(9) -0.0065(6)
C41A 0.0258(8) 0.0237(8) 0.0606(14) 0.0052(9) 0.0057(9) -0.0065(6)
C39B 0.0258(8) 0.0237(8) 0.0606(14) 0.0052(9) 0.0057(9) -0.0065(6)
C40B 0.0258(8) 0.0237(8) 0.0606(14) 0.0052(9) 0.0057(9) -0.0065(6)
C41B 0.0258(8) 0.0237(8) 0.0606(14) 0.0052(9) 0.0057(9) -0.0065(6)

loop_
_atom_type_symbol
_atom_type_description
_atom_type_scat_dispersion_real
_atom_type_scat_dispersion_imag
_atom_type_scat_source
C C 0.0033 0.0016 'International Tables Vol C Tables 4.2.6.8 and 6.1.1.4'
H H 0.0000 0.0000 'International Tables Vol C Tables 4.2.6.8 and 6.1.1.4'
N N 0.0061 0.0033 'International Tables Vol C Tables 4.2.6.8 and 6.1.1.4'
F F 0.0171 0.0103 'International Tables Vol C Tables 4.2.6.8 and 6.1.1.4'
Ga Ga 0.2307 1.6083 'International Tables Vol C Tables 4.2.6.8 and 6.1.1.4'

loop_
_geom_angle_atom_site_label_1
_geom_angle_atom_site_label_2
_geom_angle_atom_site_label_3
_geom_angle
_geom_angle_site_symmetry_1
_geom_angle_site_symmetry_3
_geom_angle_publ_flag
C2 C1 C6 116.60(19) . . ?
C2 C1 N1 121.50(19) . . ?
C6 C1 N1 121.9(2) . . ?
F1 C2 C3 118.2(2) . . ?
F1 C2 C1 119.32(19) . . ?
C3 C2 C1 122.5(2) . . ?
F2 C3 C4 120.4(2) . . ?
F2 C3 C2 120.6(2) . . ?
C4 C3 C2 119.0(2) . . ?
F3 C4 C5 120.1(2) . . ?
F3 C4 C3 119.4(2) . . ?
C5 C4 C3 120.5(2) . . ?
F4 C5 C4 120.00(19) . . ?
F4 C5 C6 120.2(2) . . ?
C4 C5 C6 119.8(2) . . ?
F5 C6 C5 118.19(19) . . ?
F5 C6 C1 120.19(18) . . ?
C5 C6 C1 121.6(2) . . ?
C8 C7 C12 115.9(2) . . ?
C8 C7 N1 121.22(19) . . ?
C12 C7 N1 122.89(19) . . ?
F6 C8 C9 118.0(2) . . ?
F6 C8 C7 119.59(19) . . ?
C9 C8 C7 122.4(2) . . ?
F7 C9 C10 120.0(2) . . ?
F7 C9 C8 119.9(2) . . ?
C10 C9 C8 120.1(2) . . ?
F8 C10 C11 120.9(2) . . ?
F8 C10 C9 119.9(2) . . ?
C11 C10 C9 119.2(2) . . ?
F9 C11 C10 120.4(2) . . ?
F9 C11 C12 119.4(2) . . ?
C10 C11 C12 120.2(2) . . ?
F10 C12 C11 118.02(19) . . ?
F10 C12 C7 119.82(19) . . ?
C11 C12 C7 122.2(2) . . ?
C18 C13 C14 116.0(2) . . ?
C18 C13 N2 121.61(19) . . ?
C14 C13 N2 122.4(2) . . ?
F11 C14 C15 118.4(2) . . ?
F11 C14 C13 119.66(19) . . ?
C15 C14 C13 121.9(2) . . ?
F12 C15 C16 120.1(2) . . ?
F12 C15 C14 119.7(2) . . ?
C16 C15 C14 120.2(2) . . ?
F13 C16 C15 120.7(2) . . ?
F13 C16 C17 120.0(2) . . ?
C15 C16 C17 119.3(2) . . ?
F14 C17 C18 120.3(2) . . ?
F14 C17 C16 120.0(2) . . ?
C18 C17 C16 119.7(2) . . ?
F15 C18 C17 118.1(2) . . ?
F15 C18 C13 119.07(19) . . ?
C17 C18 C13 122.8(2) . . ?
C24 C19 C20 115.55(19) . . ?
C24 C19 N2 123.00(18) . . ?
C20 C19 N2 121.45(19) . . ?
F16 C20 C21 118.31(18) . . ?
F16 C20 C19 119.46(19) . . ?
C21 C20 C19 122.2(2) . . ?
F17 C21 C22 119.8(2) . . ?
F17 C21 C20 120.0(2) . . ?
C22 C21 C20 120.18(19) . . ?
F18 C22 C21 120.56(18) . . ?
F18 C22 C23 120.3(2) . . ?
C21 C22 C23 119.2(2) . . ?
F19 C23 C24 120.43(19) . . ?
F19 C23 C22 119.62(19) . . ?
C24 C23 C22 119.9(2) . . ?
F20 C24 C23 118.93(19) . . ?
F20 C24 C19 118.23(18) . . ?
C23 C24 C19 122.84(19) . . ?
C26 C25 C30 114.6(2) . . ?
C26 C25 N3 122.6(2) . . ?
C30 C25 N3 122.8(2) . . ?
F21 C26 C27 118.2(2) . . ?
F21 C26 C25 118.3(2) . . ?
C27 C26 C25 123.5(2) . . ?
F22 C27 C28 120.5(2) . . ?
F22 C27 C26 119.7(2) . . ?
C28 C27 C26 119.9(2) . . ?
F23 C28 C29 121.1(3) . . ?
F23 C28 C27 120.0(3) . . ?
C29 C28 C27 118.8(2) . . ?
F24 C29 C28 119.7(2) . . ?
F24 C29 C30 119.6(2) . . ?
C28 C29 C30 120.7(2) . . ?
F25 C30 C29 117.8(2) . . ?
F25 C30 C25 119.8(2) . . ?
C29 C30 C25 122.4(2) . . ?
C32 C31 C36 116.77(19) . . ?
C32 C31 N3 122.34(19) . . ?
C36 C31 N3 120.89(19) . . ?
F26 C32 C33 118.3(2) . . ?
F26 C32 C31 119.89(19) . . ?
C33 C32 C31 121.8(2) . . ?
F27 C33 C34 120.4(2) . . ?
F27 C33 C32 119.83(19) . . ?
C34 C33 C32 119.8(2) . . ?
F28 C34 C33 120.1(2) . . ?
F28 C34 C35 119.9(2) . . ?
C33 C34 C35 120.0(2) . . ?
F29 C35 C34 119.9(2) . . ?
F29 C35 C36 120.5(2) . . ?
C34 C35 C36 119.6(2) . . ?
F30 C36 C35 118.82(19) . . ?
F30 C36 C31 119.18(19) . . ?
C35 C36 C31 122.0(2) . . ?
N4 C37 Ga1 174.16(19) . . ?
N4 C38 C39A 109.1(3) . . ?
N4 C38 C40B 107.4(3) . . ?
C39A C38 C40B 87.9(4) . . ?
N4 C38 C41B 107.0(4) . . ?
C39A C38 C41B 122.9(5) . . ?
C40B C38 C41B 120.9(5) . . ?
N4 C38 C41A 107.1(3) . . ?
C39A C38 C41A 115.5(5) . . ?
C40B C38 C41A 128.0(5) . . ?
C41B C38 C41A 8.9(8) . . ?
N4 C38 C40A 104.9(3) . . ?
C39A C38 C40A 113.3(4) . . ?
C40B C38 C40A 26.8(2) . . ?
C41B C38 C40A 98.0(5) . . ?
C41A C38 C40A 106.3(5) . . ?
N4 C38 C39B 103.8(3) . . ?
C39A C38 C39B 21.4(3) . . ?
C40B C38 C39B 109.1(4) . . ?
C41B C38 C39B 107.4(5) . . ?
C41A C38 C39B 98.9(5) . . ?
C40A C38 C39B 133.7(3) . . ?
C7 N1 C1 113.25(18) . . ?
C7 N1 Ga1 127.08(14) . . ?
C1 N1 Ga1 116.52(13) . . ?
C19 N2 C13 113.11(17) . . ?
C19 N2 Ga1 125.48(13) . . ?
C13 N2 Ga1 120.16(13) . . ?
C25 N3 C31 114.99(17) . . ?
C25 N3 Ga1 124.43(14) . . ?
C31 N3 Ga1 120.27(15) . . ?
C37 N4 C38 178.3(2) . . ?
N3 Ga1 N1 113.98(8) . . ?
N3 Ga1 N2 119.76(8) . . ?
N1 Ga1 N2 110.67(7) . . ?
N3 Ga1 C37 104.56(8) . . ?
N1 Ga1 C37 104.81(9) . . ?
N2 Ga1 C37 100.75(8) . . ?
C38 C39A H39A 109.5 . . ?
C38 C39A H39B 109.5 . . ?
C38 C39A H39C 109.5 . . ?
C38 C40A H40A 109.5 . . ?
C38 C40A H40B 109.5 . . ?
C38 C40A H40C 109.5 . . ?
C38 C41A H41A 109.5 . . ?
C38 C41A H41B 109.5 . . ?
C38 C41A H41C 109.5 . . ?
C38 C39B H39D 109.5 . . ?
C38 C39B H39E 109.5 . . ?
H39D C39B H39E 109.5 . . ?
C38 C39B H39F 109.5 . . ?
H39D C39B H39F 109.5 . . ?
H39E C39B H39F 109.5 . . ?
C38 C40B H40D 109.5 . . ?
C38 C40B H40E 109.5 . . ?
H40D C40B H40E 109.5 . . ?
C38 C40B H40F 109.5 . . ?
H40D C40B H40F 109.5 . . ?
H40E C40B H40F 109.5 . . ?
C38 C41B H41D 109.5 . . ?
C38 C41B H41E 109.5 . . ?
H41D C41B H41E 109.5 . . ?
C38 C41B H41F 109.5 . . ?
H41D C41B H41F 109.5 . . ?
H41E C41B H41F 109.5 . . ?

loop_
_geom_bond_atom_site_label_1
_geom_bond_atom_site_label_2
_geom_bond_distance
_geom_bond_site_symmetry_2
_geom_bond_publ_flag
C1 C2 1.389(3) . ?
C1 C6 1.392(3) . ?
C1 N1 1.427(3) . ?
C2 F1 1.345(2) . ?
C2 C3 1.381(3) . ?
C3 F2 1.337(3) . ?
C3 C4 1.376(3) . ?
C4 F3 1.345(2) . ?
C4 C5 1.370(3) . ?
C5 F4 1.340(3) . ?
C5 C6 1.383(3) . ?
C6 F5 1.338(3) . ?
C7 C8 1.389(3) . ?
C7 C12 1.397(3) . ?
C7 N1 1.418(3) . ?
C8 F6 1.340(2) . ?
C8 C9 1.381(3) . ?
C9 F7 1.346(3) . ?
C9 C10 1.378(3) . ?
C10 F8 1.337(2) . ?
C10 C11 1.372(3) . ?
C11 F9 1.340(3) . ?
C11 C12 1.385(3) . ?
C12 F10 1.343(2) . ?
C13 C18 1.386(3) . ?
C13 C14 1.390(3) . ?
C13 N2 1.420(3) . ?
C14 F11 1.343(3) . ?
C14 C15 1.383(3) . ?
C15 F12 1.346(3) . ?
C15 C16 1.370(3) . ?
C16 F13 1.341(3) . ?
C16 C17 1.378(3) . ?
C17 F14 1.341(3) . ?
C17 C18 1.374(3) . ?
C18 F15 1.347(2) . ?
C19 C24 1.387(3) . ?
C19 C20 1.398(3) . ?
C19 N2 1.414(3) . ?
C20 F16 1.346(2) . ?
C20 C21 1.375(3) . ?
C21 F17 1.343(2) . ?
C21 C22 1.372(3) . ?
C22 F18 1.342(2) . ?
C22 C23 1.380(3) . ?
C23 F19 1.345(3) . ?
C23 C24 1.370(3) . ?
C24 F20 1.351(2) . ?
C25 C26 1.389(3) . ?
C25 C30 1.403(3) . ?
C25 N3 1.406(3) . ?
C26 F21 1.353(3) . ?
C26 C27 1.378(4) . ?
C27 F22 1.338(3) . ?
C27 C28 1.376(4) . ?
C28 F23 1.339(3) . ?
C28 C29 1.370(4) . ?
C29 F24 1.346(3) . ?
C29 C30 1.379(4) . ?
C30 F25 1.343(3) . ?
C31 C32 1.387(3) . ?
C31 C36 1.390(3) . ?
C31 N3 1.417(3) . ?
C32 F26 1.341(2) . ?
C32 C33 1.382(3) . ?
C33 F27 1.342(2) . ?
C33 C34 1.373(3) . ?
C34 F28 1.340(2) . ?
C34 C35 1.372(3) . ?
C35 F29 1.340(2) . ?
C35 C36 1.380(3) . ?
C36 F30 1.339(2) . ?
C37 N4 1.137(3) . ?
C37 Ga1 2.074(2) . ?
C38 N4 1.475(3) . ?
C38 C39A 1.500(4) . ?
C38 C40B 1.513(4) . ?
C38 C41B 1.512(4) . ?
C38 C41A 1.518(4) . ?
C38 C40A 1.542(4) . ?
C38 C39B 1.544(4) . ?
N1 Ga1 1.8825(19) . ?
N2 Ga1 1.8846(17) . ?
N3 Ga1 1.8827(17) . ?
C39A H39A 0.9800 . ?
C39A H39B 0.9800 . ?
C39A H39C 0.9800 . ?
C40A H40A 0.9800 . ?
C40A H40B 0.9800 . ?
C40A H40C 0.9800 . ?
C41A H41A 0.9800 . ?
C41A H41B 0.9800 . ?
C41A H41C 0.9800 . ?
C39B H39D 0.9800 . ?
C39B H39E 0.9800 . ?
C39B H39F 0.9800 . ?
C40B H40D 0.9800 . ?
C40B H40E 0.9800 . ?
C40B H40F 0.9800 . ?
C41B H41D 0.9800 . ?
C41B H41E 0.9800 . ?
C41B H41F 0.9800 . ?

loop_
_geom_torsion_atom_site_label_1
_geom_torsion_atom_site_label_2
_geom_torsion_atom_site_label_3
_geom_torsion_atom_site_label_4
_geom_torsion
_geom_torsion_site_symmetry_1
_geom_torsion_site_symmetry_2
_geom_torsion_site_symmetry_3
_geom_torsion_site_symmetry_4
_geom_torsion_publ_flag
C6 C1 C2 F1 179.55(19) . . . . ?
N1 C1 C2 F1 -2.8(3) . . . . ?
C6 C1 C2 C3 -0.6(3) . . . . ?
N1 C1 C2 C3 177.0(2) . . . . ?
F1 C2 C3 F2 -0.3(3) . . . . ?
C1 C2 C3 F2 179.9(2) . . . . ?
F1 C2 C3 C4 178.7(2) . . . . ?
C1 C2 C3 C4 -1.1(3) . . . . ?
F2 C3 C4 F3 0.4(3) . . . . ?
C2 C3 C4 F3 -178.6(2) . . . . ?
F2 C3 C4 C5 -178.6(2) . . . . ?
C2 C3 C4 C5 2.4(4) . . . . ?
F3 C4 C5 F4 -0.1(3) . . . . ?
C3 C4 C5 F4 178.8(2) . . . . ?
F3 C4 C5 C6 179.1(2) . . . . ?
C3 C4 C5 C6 -2.0(4) . . . . ?
F4 C5 C6 F5 -1.5(3) . . . . ?
C4 C5 C6 F5 179.3(2) . . . . ?
F4 C5 C6 C1 179.4(2) . . . . ?
C4 C5 C6 C1 0.2(3) . . . . ?
C2 C1 C6 F5 -178.02(19) . . . . ?
N1 C1 C6 F5 4.3(3) . . . . ?
C2 C1 C6 C5 1.1(3) . . . . ?
N1 C1 C6 C5 -176.53(19) . . . . ?
C12 C7 C8 F6 -179.3(2) . . . . ?
N1 C7 C8 F6 -0.8(3) . . . . ?
C12 C7 C8 C9 0.0(3) . . . . ?
N1 C7 C8 C9 178.5(2) . . . . ?
F6 C8 C9 F7 0.4(3) . . . . ?
C7 C8 C9 F7 -178.9(2) . . . . ?
F6 C8 C9 C10 179.9(2) . . . . ?
C7 C8 C9 C10 0.6(4) . . . . ?
F7 C9 C10 F8 -0.8(3) . . . . ?
C8 C9 C10 F8 179.7(2) . . . . ?
F7 C9 C10 C11 178.8(2) . . . . ?
C8 C9 C10 C11 -0.7(4) . . . . ?
F8 C10 C11 F9 0.2(3) . . . . ?
C9 C10 C11 F9 -179.4(2) . . . . ?
F8 C10 C11 C12 179.8(2) . . . . ?
C9 C10 C11 C12 0.2(4) . . . . ?
F9 C11 C12 F10 0.9(3) . . . . ?
C10 C11 C12 F10 -178.7(2) . . . . ?
F9 C11 C12 C7 180.0(2) . . . . ?
C10 C11 C12 C7 0.3(4) . . . . ?
C8 C7 C12 F10 178.56(19) . . . . ?
N1 C7 C12 F10 0.1(3) . . . . ?
C8 C7 C12 C11 -0.4(3) . . . . ?
N1 C7 C12 C11 -178.9(2) . . . . ?
C18 C13 C14 F11 178.22(17) . . . . ?
N2 C13 C14 F11 -2.2(3) . . . . ?
C18 C13 C14 C15 -1.2(3) . . . . ?
N2 C13 C14 C15 178.31(19) . . . . ?
F11 C14 C15 F12 0.0(3) . . . . ?
C13 C14 C15 F12 179.45(18) . . . . ?
F11 C14 C15 C16 -178.52(19) . . . . ?
C13 C14 C15 C16 1.0(3) . . . . ?
F12 C15 C16 F13 1.4(3) . . . . ?
C14 C15 C16 F13 179.84(19) . . . . ?
F12 C15 C16 C17 -178.70(19) . . . . ?
C14 C15 C16 C17 -0.2(3) . . . . ?
F13 C16 C17 F14 1.4(3) . . . . ?
C15 C16 C17 F14 -178.51(19) . . . . ?
F13 C16 C17 C18 179.79(19) . . . . ?
C15 C16 C17 C18 -0.1(3) . . . . ?
F14 C17 C18 F15 -0.7(3) . . . . ?
C16 C17 C18 F15 -179.02(19) . . . . ?
F14 C17 C18 C13 178.15(19) . . . . ?
C16 C17 C18 C13 -0.2(3) . . . . ?
C14 C13 C18 F15 179.68(17) . . . . ?
N2 C13 C18 F15 0.1(3) . . . . ?
C14 C13 C18 C17 0.9(3) . . . . ?
N2 C13 C18 C17 -178.68(19) . . . . ?
C24 C19 C20 F16 177.5(2) . . . . ?
N2 C19 C20 F16 -1.8(3) . . . . ?
C24 C19 C20 C21 -4.2(3) . . . . ?
N2 C19 C20 C21 176.4(2) . . . . ?
F16 C20 C21 F17 1.5(3) . . . . ?
C19 C20 C21 F17 -176.8(2) . . . . ?
F16 C20 C21 C22 -179.0(2) . . . . ?
C19 C20 C21 C22 2.7(4) . . . . ?
F17 C21 C22 F18 0.6(3) . . . . ?
C20 C21 C22 F18 -178.9(2) . . . . ?
F17 C21 C22 C23 179.7(2) . . . . ?
C20 C21 C22 C23 0.3(4) . . . . ?
F18 C22 C23 F19 -1.4(3) . . . . ?
C21 C22 C23 F19 179.5(2) . . . . ?
F18 C22 C23 C24 177.7(2) . . . . ?
C21 C22 C23 C24 -1.5(4) . . . . ?
F19 C23 C24 F20 -0.4(3) . . . . ?
C22 C23 C24 F20 -179.5(2) . . . . ?
F19 C23 C24 C19 178.8(2) . . . . ?
C22 C23 C24 C19 -0.2(4) . . . . ?
C20 C19 C24 F20 -177.8(2) . . . . ?
N2 C19 C24 F20 1.6(3) . . . . ?
C20 C19 C24 C23 3.0(3) . . . . ?
N2 C19 C24 C23 -177.6(2) . . . . ?
C30 C25 C26 F21 -178.33(18) . . . . ?
N3 C25 C26 F21 2.7(3) . . . . ?
C30 C25 C26 C27 2.0(3) . . . . ?
N3 C25 C26 C27 -177.0(2) . . . . ?
F21 C26 C27 F22 -2.3(3) . . . . ?
C25 C26 C27 F22 177.3(2) . . . . ?
F21 C26 C27 C28 177.5(2) . . . . ?
C25 C26 C27 C28 -2.8(4) . . . . ?
F22 C27 C28 F23 -0.4(4) . . . . ?
C26 C27 C28 F23 179.7(2) . . . . ?
F22 C27 C28 C29 -179.5(2) . . . . ?
C26 C27 C28 C29 0.7(4) . . . . ?
F23 C28 C29 F24 0.6(3) . . . . ?
C27 C28 C29 F24 179.6(2) . . . . ?
F23 C28 C29 C30 -177.0(2) . . . . ?
C27 C28 C29 C30 2.1(4) . . . . ?
F24 C29 C30 F25 -0.6(3) . . . . ?
C28 C29 C30 F25 177.0(2) . . . . ?
F24 C29 C30 C25 179.5(2) . . . . ?
C28 C29 C30 C25 -2.9(4) . . . . ?
C26 C25 C30 F25 -179.06(19) . . . . ?
N3 C25 C30 F25 -0.1(3) . . . . ?
C26 C25 C30 C29 0.8(3) . . . . ?
N3 C25 C30 C29 179.8(2) . . . . ?
C36 C31 C32 F26 179.5(2) . . . . ?
N3 C31 C32 F26 -0.2(3) . . . . ?
C36 C31 C32 C33 -0.3(3) . . . . ?
N3 C31 C32 C33 179.9(2) . . . . ?
F26 C32 C33 F27 0.6(3) . . . . ?
C31 C32 C33 F27 -179.5(2) . . . . ?
F26 C32 C33 C34 179.7(2) . . . . ?
C31 C32 C33 C34 -0.4(4) . . . . ?
F27 C33 C34 F28 0.0(4) . . . . ?
C32 C33 C34 F28 -179.0(2) . . . . ?
F27 C33 C34 C35 179.7(2) . . . . ?
C32 C33 C34 C35 0.7(4) . . . . ?
F28 C34 C35 F29 0.5(3) . . . . ?
C33 C34 C35 F29 -179.2(2) . . . . ?
F28 C34 C35 C36 179.5(2) . . . . ?
C33 C34 C35 C36 -0.2(4) . . . . ?
F29 C35 C36 F30 -1.7(3) . . . . ?
C34 C35 C36 F30 179.3(2) . . . . ?
F29 C35 C36 C31 178.4(2) . . . . ?
C34 C35 C36 C31 -0.6(4) . . . . ?
C32 C31 C36 F30 -179.1(2) . . . . ?
N3 C31 C36 F30 0.7(3) . . . . ?
C32 C31 C36 C35 0.9(3) . . . . ?
N3 C31 C36 C35 -179.4(2) . . . . ?
C8 C7 N1 C1 71.3(3) . . . . ?
C12 C7 N1 C1 -110.3(2) . . . . ?
C8 C7 N1 Ga1 -129.67(19) . . . . ?
C12 C7 N1 Ga1 48.8(3) . . . . ?
C2 C1 N1 C7 73.1(3) . . . . ?
C6 C1 N1 C7 -109.4(2) . . . . ?
C2 C1 N1 Ga1 -88.3(2) . . . . ?
C6 C1 N1 Ga1 89.2(2) . . . . ?
C24 C19 N2 C13 126.4(2) . . . . ?
C20 C19 N2 C13 -54.3(3) . . . . ?
C24 C19 N2 Ga1 -40.8(3) . . . . ?
C20 C19 N2 Ga1 138.57(18) . . . . ?
C18 C13 N2 C19 -64.9(2) . . . . ?
C14 C13 N2 C19 115.5(2) . . . . ?
C18 C13 N2 Ga1 103.0(2) . . . . ?
C14 C13 N2 Ga1 -76.6(2) . . . . ?
C26 C25 N3 C31 -131.4(2) . . . . ?
C30 C25 N3 C31 49.7(3) . . . . ?
C26 C25 N3 Ga1 42.2(3) . . . . ?
C30 C25 N3 Ga1 -136.68(18) . . . . ?
C32 C31 N3 C25 -108.2(2) . . . . ?
C36 C31 N3 C25 72.1(3) . . . . ?
C32 C31 N3 Ga1 77.9(2) . . . . ?
C36 C31 N3 Ga1 -101.9(2) . . . . ?
C25 N3 Ga1 N1 162.59(16) . . . . ?
C31 N3 Ga1 N1 -24.08(18) . . . . ?
C25 N3 Ga1 N2 28.2(2) . . . . ?
C31 N3 Ga1 N2 -158.46(14) . . . . ?
C25 N3 Ga1 C37 -83.54(19) . . . . ?
C31 N3 Ga1 C37 89.79(17) . . . . ?
C7 N1 Ga1 N3 31.2(2) . . . . ?
C1 N1 Ga1 N3 -170.37(14) . . . . ?
C7 N1 Ga1 N2 169.66(17) . . . . ?
C1 N1 Ga1 N2 -31.90(17) . . . . ?
C7 N1 Ga1 C37 -82.53(19) . . . . ?
C1 N1 Ga1 C37 75.91(16) . . . . ?
C19 N2 Ga1 N3 81.24(19) . . . . ?
C13 N2 Ga1 N3 -85.07(17) . . . . ?
C19 N2 Ga1 N1 -54.50(19) . . . . ?
C13 N2 Ga1 N1 139.19(16) . . . . ?
C19 N2 Ga1 C37 -164.97(17) . . . . ?
C13 N2 Ga1 C37 28.72(18) . . . . ?
